data_4300304
loop_
_publ_author_name
'Aucott, Stephen M.'
'Kilian, Petr'
'Milton, Heather L.'
'Robertson, Stuart D.'
'Slawin, Alexandra M. Z.'
'Woollins, J. Derek'

_publ_section_title
;
 Bis(Cyclopentadienyl)Titanium Complexes of Naphthalene--1,8-Dithiolates,
 Biphenyl 2,2'-Dithiolates, and Related Ligands
;
_journal_coden_ASTM INOCAJ
_journal_issue 8
_journal_name_full 'Inorganic Chemistry'
_journal_page_first 2710
_journal_page_last 2718
_journal_paper_doi 10.1021/ic048483l
_journal_volume 44
_journal_year 2005
_chemical_formula_sum 'C30 H22 S2 Ti'
_chemical_formula_weight 494.50
_space_group_IT_number 61
_symmetry_cell_setting orthorhombic
_symmetry_space_group_name_Hall '-P 2ac 2ab'
_symmetry_space_group_name_H-M 'P b c a'
_cell_angle_alpha 90.00
_cell_angle_beta 90.00
_cell_angle_gamma 90.00
_cell_formula_units_Z 8
_cell_length_a 10.8920(13)
_cell_length_b 10.8871(12)
_cell_length_c 38.317(5)
_cell_measurement_temperature 93(2)
_cell_volume 4543.7(9)
_diffrn_ambient_temperature 93(2)
_exptl_crystal_density_diffrn 1.446
_cod_duplicate_entry 4300849
_cod_depositor_comments
;
The following automatic conversions were performed:
'_symmetry_cell_setting' value 'Orthorhombic' changed to 'orthorhombic'
according to '/home/saulius/struct/CIF-dictionaries/cif_core.dic'
dictionary named 'cif_core.dic' version 2.4.1 from 2010-06-29.

Automatic conversion script
Id: cif_fix_enum 1527 2010-12-29 10:47:43Z saulius 
;
_cod_database_code 4300304

loop_
_symmetry_equiv_pos_as_xyz
'x, y, z'
'-x+1/2, -y, z+1/2'
'-x, y+1/2, -z+1/2'
'x+1/2, -y+1/2, -z'
'-x, -y, -z'
'x-1/2, y, -z-1/2'
'x, -y-1/2, z-1/2'
'-x-1/2, y-1/2, z'

loop_
_atom_site_label
_atom_site_type_symbol
_atom_site_fract_x
_atom_site_fract_y
_atom_site_fract_z
_atom_site_U_iso_or_equiv
_atom_site_adp_type
_atom_site_occupancy
_atom_site_symmetry_multiplicity
_atom_site_calc_flag
_atom_site_refinement_flags
_atom_site_disorder_assembly
_atom_site_disorder_group
Ti1 Ti 0.0171(2) 0.1243(3) 0.38398(8) 0.0254(9) Uani 1 1 d . . .
S1 S -0.1482(3) 0.2753(4) 0.38014(11) 0.0287(11) Uani 1 1 d . . .
C1 C -0.0894(15) 0.4132(15) 0.3962(4) 0.024(3) Uiso 1 1 d . . .
C2 C -0.0138(16) 0.4880(17) 0.3745(4) 0.030(4) Uiso 1 1 d . . .
C3 C 0.0282(16) 0.5980(17) 0.3858(4) 0.033(4) Uiso 1 1 d . . .
H3A H 0.0794 0.6436 0.3705 0.040 Uiso 1 1 calc R . .
C4 C 0.0017(15) 0.6496(16) 0.4185(4) 0.028(4) Uiso 1 1 d . . .
H4A H 0.0332 0.7275 0.4253 0.034 Uiso 1 1 calc R . .
C5 C -0.0776(15) 0.5766(15) 0.4420(4) 0.024(3) Uiso 1 1 d . . .
C6 C -0.1046(16) 0.6162(18) 0.4762(4) 0.032(4) Uiso 1 1 d . . .
H6A H -0.0680 0.6900 0.4844 0.038 Uiso 1 1 calc R . .
C7 C -0.1802(16) 0.5537(17) 0.4980(4) 0.032(4) Uiso 1 1 d . . .
H7A H -0.2000 0.5844 0.5205 0.038 Uiso 1 1 calc R . .
C8 C -0.2300(16) 0.4374(17) 0.4854(4) 0.029(4) Uiso 1 1 d . . .
H8A H -0.2844 0.3917 0.4998 0.034 Uiso 1 1 calc R . .
C9 C -0.1996(15) 0.3939(16) 0.4535(4) 0.026(3) Uiso 1 1 d . . .
H9A H -0.2313 0.3169 0.4461 0.031 Uiso 1 1 calc R . .
C10 C -0.1206(16) 0.4616(17) 0.4306(4) 0.029(4) Uiso 1 1 d . . .
C11 C 0.0214(14) 0.4444(15) 0.3383(4) 0.022(3) Uiso 1 1 d . . .
S12 S 0.1695(3) 0.2772(4) 0.36828(10) 0.0262(10) Uani 1 1 d . . .
C12 C 0.1080(16) 0.3580(17) 0.3320(4) 0.029(4) Uiso 1 1 d . . .
C13 C 0.1498(15) 0.3307(16) 0.2971(4) 0.027(4) Uiso 1 1 d . . .
C14 C 0.2488(15) 0.2539(15) 0.2892(4) 0.023(3) Uiso 1 1 d . . .
H14A H 0.2923 0.2153 0.3077 0.027 Uiso 1 1 calc R . .
C15 C 0.2843(18) 0.2332(19) 0.2555(4) 0.040(4) Uiso 1 1 d . . .
H15A H 0.3549 0.1848 0.2508 0.048 Uiso 1 1 calc R . .
C16 C 0.2175(17) 0.2828(19) 0.2284(5) 0.037(4) Uiso 1 1 d . . .
H16A H 0.2378 0.2615 0.2050 0.044 Uiso 1 1 calc R . .
C17 C 0.1261(18) 0.359(2) 0.2343(5) 0.041(4) Uiso 1 1 d . . .
H17A H 0.0838 0.3933 0.2149 0.049 Uiso 1 1 calc R . .
C18 C 0.0877(16) 0.3924(17) 0.2688(4) 0.032(4) Uiso 1 1 d . . .
C19 C -0.0021(17) 0.4802(18) 0.2762(4) 0.035(4) Uiso 1 1 d . . .
H19A H -0.0440 0.5180 0.2573 0.042 Uiso 1 1 calc R . .
C20 C -0.0321(16) 0.5137(18) 0.3094(4) 0.032(4) Uiso 1 1 d . . .
H20A H -0.0863 0.5804 0.3136 0.039 Uiso 1 1 calc R . .
C21 C 0.1285(18) 0.0046(19) 0.4254(4) 0.037(4) Uiso 1 1 d . . .
H21A H 0.1789 -0.0617 0.4181 0.044 Uiso 1 1 calc R . .
C22 C 0.0030(18) 0.000(2) 0.4344(4) 0.039(4) Uiso 1 1 d . . .
H22A H -0.0478 -0.0704 0.4332 0.047 Uiso 1 1 calc R . .
C23 C -0.0338(17) 0.1147(18) 0.4449(4) 0.035(4) Uiso 1 1 d . . .
H23A H -0.1137 0.1336 0.4533 0.041 Uiso 1 1 calc R . .
C24 C 0.0624(17) 0.2013(19) 0.4417(4) 0.037(4) Uiso 1 1 d . . .
H24A H 0.0606 0.2870 0.4463 0.044 Uiso 1 1 calc R . .
C25 C 0.1630(18) 0.1282(19) 0.4297(5) 0.040(4) Uiso 1 1 d . . .
H25A H 0.2431 0.1592 0.4253 0.048 Uiso 1 1 calc R . .
C26 C -0.0766(17) -0.0597(18) 0.3616(4) 0.035(4) Uiso 1 1 d . . .
H26A H -0.1144 -0.1170 0.3769 0.042 Uiso 1 1 calc R . .
C27 C -0.1337(17) 0.0381(18) 0.3453(4) 0.034(4) Uiso 1 1 d . . .
H27A H -0.2174 0.0612 0.3475 0.041 Uiso 1 1 calc R . .
C28 C -0.0427(15) 0.0980(17) 0.3243(4) 0.030(4) Uiso 1 1 d . . .
H28A H -0.0578 0.1667 0.3096 0.035 Uiso 1 1 calc R . .
C29 C 0.0673(18) 0.0430(18) 0.3283(4) 0.038(4) Uiso 1 1 d . . .
H29A H 0.1426 0.0673 0.3179 0.046 Uiso 1 1 calc R . .
C30 C 0.0490(18) -0.0588(19) 0.3514(4) 0.038(4) Uiso 1 1 d . . .
H30A H 0.1100 -0.1158 0.3586 0.045 Uiso 1 1 calc R . .

loop_
_atom_site_aniso_label
_atom_site_aniso_U_11
_atom_site_aniso_U_22
_atom_site_aniso_U_33
_atom_site_aniso_U_23
_atom_site_aniso_U_13
_atom_site_aniso_U_12
Ti1 0.0122(14) 0.0264(17) 0.0377(17) -0.0012(13) 0.0001(11) -0.0018(12)
S1 0.0155(18) 0.031(3) 0.039(2) -0.0033(19) -0.0012(16) 0.0029(17)
S12 0.0129(17) 0.028(2) 0.038(2) 0.0019(18) -0.0006(15) 0.0005(16)

loop_
_geom_bond_atom_site_label_1
_geom_bond_atom_site_label_2
_geom_bond_distance
_geom_bond_site_symmetry_2
_geom_bond_publ_flag
Ti1 C22 2.360(19) . ?
Ti1 C25 2.367(19) . ?
Ti1 C29 2.372(18) . ?
Ti1 C30 2.38(2) . ?
Ti1 C21 2.386(19) . ?
Ti1 C28 2.395(16) . ?
Ti1 C23 2.402(17) . ?
Ti1 C27 2.403(18) . ?
Ti1 C26 2.405(19) . ?
Ti1 C24 2.416(18) . ?
Ti1 S12 2.427(5) . ?
Ti1 S1 2.442(5) . ?
S1 C1 1.744(17) . ?
C1 C2 1.42(2) . ?
C1 C10 1.46(2) . ?
C2 C3 1.35(3) . ?
C2 C11 1.52(2) . ?
C3 C4 1.40(2) . ?
C4 C5 1.48(2) . ?
C5 C10 1.41(2) . ?
C5 C6 1.41(2) . ?
C6 C7 1.35(2) . ?
C7 C8 1.46(3) . ?
C8 C9 1.35(2) . ?
C9 C10 1.43(2) . ?
C11 C12 1.35(2) . ?
C11 C20 1.46(2) . ?
S12 C12 1.776(17) . ?
C12 C13 1.44(2) . ?
C13 C14 1.40(2) . ?
C13 C18 1.44(2) . ?
C14 C15 1.37(2) . ?
C15 C16 1.38(2) . ?
C16 C17 1.32(3) . ?
C17 C18 1.43(2) . ?
C18 C19 1.40(3) . ?
C19 C20 1.36(2) . ?
C21 C22 1.41(3) . ?
C21 C25 1.41(3) . ?
C22 C23 1.37(3) . ?
C23 C24 1.41(3) . ?
C24 C25 1.43(3) . ?
C26 C27 1.38(3) . ?
C26 C30 1.42(3) . ?
C27 C28 1.43(2) . ?
C28 C29 1.35(3) . ?
C29 C30 1.43(3) . ?
